data_7110574
loop_
_publ_author_name
'Sepp\"al\"a, Emma'
'Ruthe, Frank'
'Jeske, J\"org'
'du Mont, Wolf-W.'
'Jones, Peter G.'

_publ_section_title
;
 Coordination and oxidation of phosphine selenides with iodine: from
 cation pairs [(R3PSe)2I+]2 to (iodoseleno)phosphonium ions [R3PSeI]+
 existing as guests in polyiodide matrices
;
_journal_issue 16
_journal_name_full 'Chemical Communications'
_journal_page_first 1471
_journal_paper_doi 10.1039/a903249e
_journal_year 1999
_chemical_formula_sum 'C9 H21 I7 P Se'
_chemical_formula_weight 1127.49
_chemical_name_systematic
;

 ?

;
_space_group_IT_number 33
_symmetry_cell_setting orthorhombic
_symmetry_space_group_name_Hall 'P 2c -2n'
_symmetry_space_group_name_H-M 'P n a 21'
_atom_sites_solution_hydrogens geom
_atom_sites_solution_primary direct
_atom_sites_solution_secondary difmap
_audit_creation_method SHELXL-97
_cell_angle_alpha 90.00
_cell_angle_beta 90.00
_cell_angle_gamma 90.00
_cell_formula_units_Z 16
_cell_length_a 50.655(3)
_cell_length_b 15.5224(11)
_cell_length_c 12.5356(8)
_cell_measurement_reflns_used 7012
_cell_measurement_temperature 143(2)
_cell_measurement_theta_max 30
_cell_measurement_theta_min 3
_cell_volume 9856.6(11)
_computing_cell_refinement 'Bruker SAINT'
_computing_data_collection 'Bruker SMART'
_computing_data_reduction 'Bruker SAINT'
_computing_molecular_graphics 'Siemens XP'
_computing_publication_material 'SHELXL-97 (Sheldrick, 1997)'
_computing_structure_refinement 'SHELXL-97 (Sheldrick, 1997)'
_computing_structure_solution 'SHELXS-97 (Sheldrick, 1990)'
_diffrn_ambient_temperature 143(2)
_diffrn_detector_area_resol_mean 8.192
_diffrn_measured_fraction_theta_full 0.999
_diffrn_measured_fraction_theta_max 0.999
_diffrn_measurement_device_type 'Bruker SMART 1000 CCD'
_diffrn_measurement_method \w-scans
_diffrn_radiation_monochromator graphite
_diffrn_radiation_source 'fine-focus sealed tube'
_diffrn_radiation_type MoK\a
_diffrn_radiation_wavelength 0.71073
_diffrn_reflns_av_R_equivalents 0.1086
_diffrn_reflns_av_sigmaI/netI 0.1084
_diffrn_reflns_limit_h_max 66
_diffrn_reflns_limit_h_min -66
_diffrn_reflns_limit_k_max 20
_diffrn_reflns_limit_k_min -20
_diffrn_reflns_limit_l_max 16
_diffrn_reflns_limit_l_min -16
_diffrn_reflns_number 100493
_diffrn_reflns_theta_full 28.00
_diffrn_reflns_theta_max 28.00
_diffrn_reflns_theta_min 0.80
_exptl_absorpt_coefficient_mu 10.348
_exptl_absorpt_correction_T_max 1.0000
_exptl_absorpt_correction_T_min 0.4555
_exptl_absorpt_correction_type 'multiple scans'
_exptl_crystal_colour 'dark red'
_exptl_crystal_density_diffrn 3.039
_exptl_crystal_density_method 'not measured'
_exptl_crystal_description tablet
_exptl_crystal_F_000 7920
_exptl_crystal_size_max 0.44
_exptl_crystal_size_mid 0.16
_exptl_crystal_size_min 0.05
_refine_diff_density_max 3.177
_refine_diff_density_min -2.624
_refine_diff_density_rms 0.301
_refine_ls_abs_structure_details 'Flack H D (1983), Acta Cryst. A39, 876-881'
_refine_ls_abs_structure_Flack 0.48(2)
_refine_ls_extinction_coef 0.000012(4)
_refine_ls_extinction_expression Fc^*^=kFc[1+0.001xFc^2^\l^3^/sin(2\q)]^-1/4^
_refine_ls_extinction_method SHELXL
_refine_ls_goodness_of_fit_ref 0.952
_refine_ls_hydrogen_treatment 'all riding'
_refine_ls_matrix_type full
_refine_ls_number_parameters 651
_refine_ls_number_reflns 23779
_refine_ls_number_restraints 397
_refine_ls_restrained_S_all 0.947
_refine_ls_R_factor_all 0.0910
_refine_ls_R_factor_gt 0.0585
_refine_ls_shift/su_max 0.001
_refine_ls_shift/su_mean 0.000
_refine_ls_structure_factor_coef Fsqd
_refine_ls_weighting_details 'calc w=1/[\s^2^(Fo^2^)+(0.0496P)^2^+0.0000P] where P=(Fo^2^+2Fc^2^)/3'
_refine_ls_weighting_scheme calc
_refine_ls_wR_factor_gt 0.1093
_refine_ls_wR_factor_ref 0.1180
_reflns_number_gt 16647
_reflns_number_total 23779
_reflns_threshold_expression >2sigma(I)
_cod_data_source_file 903249esup1.cif
_cod_data_source_block franca
_cod_original_cell_volume 9856.7(11)
_cod_original_sg_symbol_H-M Pna2(1)
_cod_database_code 7110574

loop_
_symmetry_equiv_pos_as_xyz
'x, y, z'
'-x, -y, z+1/2'
'x+1/2, -y+1/2, z'
'-x+1/2, y+1/2, z+1/2'

loop_
_atom_site_label
_atom_site_type_symbol
_atom_site_fract_x
_atom_site_fract_y
_atom_site_fract_z
_atom_site_U_iso_or_equiv
_atom_site_adp_type
_atom_site_occupancy
_atom_site_symmetry_multiplicity
_atom_site_calc_flag
_atom_site_refinement_flags
I1 I 0.07653(2) 0.25708(6) 0.61977(8) 0.0226(2) Uani 1 1 d .
I2 I 0.01374(2) 0.45789(7) 0.24115(9) 0.0304(3) Uani 1 1 d .
I3 I 0.02493(2) 0.02019(7) 0.61141(9) 0.0253(2) Uani 1 1 d .
I4 I 0.01209(2) 0.24295(6) 0.43844(9) 0.0238(2) Uani 1 1 d .
I5 I 0.24103(2) -0.18672(6) -0.04016(8) 0.0234(2) Uani 1 1 d .
I6 I -0.02180(2) 0.52888(7) 0.10136(9) 0.0286(3) Uani 1 1 d .
I7 I 0.17366(2) 0.66525(7) 0.92139(9) 0.0267(2) Uani 1 1 d .
I8 I 0.10151(2) 0.46924(7) 0.22123(9) 0.0276(2) Uani 1 1 d .
I9 I 0.06215(2) 0.37599(7) 0.41280(9) 0.0252(2) Uani 1 1 d .
I10 I 0.15804(2) 0.02267(8) -0.27850(9) 0.0318(3) Uani 1 1 d .
I11 I 0.19937(2) -0.02696(7) -0.07502(9) 0.0266(2) Uani 1 1 d .
I12 I 0.21927(2) -0.41914(7) 0.10460(9) 0.0281(3) Uani 1 1 d .
I13 I 0.11953(2) 0.03516(7) -0.43346(9) 0.0259(2) Uani 1 1 d .
I14 I 0.14220(2) 0.56722(7) 0.72928(9) 0.0272(2) Uani 1 1 d .
I15 I 0.13428(2) 0.55288(7) 0.07892(9) 0.0248(2) Uani 1 1 d .
I16 I 0.10052(2) 0.02426(7) 0.19261(9) 0.0271(2) Uani 1 1 d .
I17 I -0.01421(2) 0.00082(7) 0.76001(8) 0.0270(2) Uani 1 1 d .
I18 I 0.23779(2) 0.04324(7) 0.12427(10) 0.0314(3) Uani 1 1 d .
I19 I 0.19412(3) 0.20331(7) 0.92333(11) 0.0386(3) Uani 1 1 d .
I20 I 0.06832(2) 0.04279(7) 0.40890(9) 0.0281(2) Uani 1 1 d .
I21 I 0.11227(2) 0.48834(7) 0.57433(9) 0.0304(3) Uani 1 1 d .
I22 I 0.16577(2) -0.20575(7) 0.12910(9) 0.0305(3) Uani 1 1 d .
I23 I 0.06588(2) 0.82942(7) 0.41280(10) 0.0355(3) Uani 1 1 d .
I24 I 0.27490(2) 0.09439(7) 0.26917(9) 0.0296(3) Uani 1 1 d .
I25 I 0.25663(2) -0.47264(7) 0.25027(9) 0.0324(3) Uani 1 1 d .
I101 I 0.19189(3) 0.37642(8) 0.91900(13) 0.0519(4) Uani 1 1 d .
I102 I 0.06178(4) 0.65395(8) 0.41053(13) 0.0647(5) Uani 1 1 d .
I103 I 0.12854(3) 0.02804(8) 0.00446(12) 0.0502(4) Uani 1 1 d .
Se1 Se 0.08471(4) 0.16666(10) 0.78761(13) 0.0250(4) Uani 1 1 d .
Se2 Se -0.02778(3) 0.14439(10) 0.46975(15) 0.0273(4) Uani 1 1 d .
Se3 Se 0.15964(4) -0.12112(11) 0.30366(15) 0.0389(5) Uani 1 1 d .
Se4 Se 0.27741(3) -0.30154(10) -0.01834(15) 0.0278(4) Uani 1 1 d .
P1 P 0.06576(9) 0.2507(2) 0.9094(3) 0.0217(9) Uani 1 1 d .
P2 P -0.05994(8) 0.2289(2) 0.4087(4) 0.0198(8) Uani 1 1 d .
P3 P 0.18412(9) -0.1991(3) 0.4127(4) 0.0247(9) Uani 1 1 d .
P4 P 0.31176(8) -0.2256(2) -0.0755(4) 0.0215(9) Uani 1 1 d .
C1 C 0.0372(3) 0.3049(10) 0.8542(13) 0.027(4) Uani 1 1 d U
H1 H 0.0442 0.3410 0.7944 0.032 Uiso 1 1 calc R
C2 C 0.0261(4) 0.3708(12) 0.9382(15) 0.040(4) Uani 1 1 d U
H2A H 0.0406 0.4059 0.9662 0.048 Uiso 1 1 calc R
H2B H 0.0177 0.3393 0.9969 0.048 Uiso 1 1 calc R
H2C H 0.0131 0.4082 0.9040 0.048 Uiso 1 1 calc R
C3 C 0.0164(4) 0.2489(12) 0.8049(16) 0.043(5) Uani 1 1 d U
H3A H 0.0245 0.2107 0.7521 0.051 Uiso 1 1 calc R
H3B H 0.0031 0.2852 0.7699 0.051 Uiso 1 1 calc R
H3C H 0.0079 0.2143 0.8606 0.051 Uiso 1 1 calc R
C4 C 0.0594(3) 0.1766(11) 1.0180(13) 0.028(4) Uani 1 1 d U
H4 H 0.0766 0.1477 1.0324 0.034 Uiso 1 1 calc R
C5 C 0.0522(4) 0.2216(11) 1.1209(14) 0.035(4) Uani 1 1 d U
H5A H 0.0651 0.2669 1.1359 0.042 Uiso 1 1 calc R
H5B H 0.0522 0.1797 1.1795 0.042 Uiso 1 1 calc R
H5C H 0.0346 0.2472 1.1142 0.042 Uiso 1 1 calc R
C6 C 0.0404(4) 0.1046(12) 0.9881(15) 0.039(4) Uani 1 1 d U
H6A H 0.0464 0.0771 0.9221 0.046 Uiso 1 1 calc R
H6B H 0.0227 0.1285 0.9775 0.046 Uiso 1 1 calc R
H6C H 0.0400 0.0618 1.0456 0.046 Uiso 1 1 calc R
C7 C 0.0896(3) 0.3305(11) 0.9545(13) 0.029(4) Uani 1 1 d U
H7 H 0.0806 0.3646 1.0118 0.035 Uiso 1 1 calc R
C8 C 0.1139(4) 0.2890(13) 1.0058(16) 0.041(4) Uani 1 1 d U
H8A H 0.1083 0.2498 1.0628 0.049 Uiso 1 1 calc R
H8B H 0.1253 0.3340 1.0357 0.049 Uiso 1 1 calc R
H8C H 0.1238 0.2566 0.9516 0.049 Uiso 1 1 calc R
C9 C 0.0959(4) 0.3918(12) 0.8680(15) 0.041(4) Uani 1 1 d U
H9A H 0.0795 0.4164 0.8397 0.049 Uiso 1 1 calc R
H9B H 0.1053 0.3616 0.8108 0.049 Uiso 1 1 calc R
H9C H 0.1070 0.4381 0.8961 0.049 Uiso 1 1 calc R
C10 C -0.0489(3) 0.2927(11) 0.2921(13) 0.027(4) Uani 1 1 d U
H10 H -0.0350 0.3322 0.3205 0.032 Uiso 1 1 calc R
C11 C -0.0698(4) 0.3495(13) 0.2531(17) 0.048(5) Uani 1 1 d U
H11A H -0.0775 0.3813 0.3132 0.058 Uiso 1 1 calc R
H11B H -0.0836 0.3151 0.2186 0.058 Uiso 1 1 calc R
H11C H -0.0625 0.3903 0.2015 0.058 Uiso 1 1 calc R
C12 C -0.0352(4) 0.2408(12) 0.2052(15) 0.038(4) Uani 1 1 d U
H12A H -0.0211 0.2063 0.2369 0.046 Uiso 1 1 calc R
H12B H -0.0278 0.2802 0.1520 0.046 Uiso 1 1 calc R
H12C H -0.0481 0.2026 0.1707 0.046 Uiso 1 1 calc R
C13 C -0.0863(3) 0.1537(11) 0.3812(14) 0.030(4) Uani 1 1 d U
H13 H -0.0881 0.1182 0.4473 0.035 Uiso 1 1 calc R
C14 C -0.0811(4) 0.0900(12) 0.2921(16) 0.044(5) Uani 1 1 d U
H14A H -0.0640 0.0616 0.3041 0.053 Uiso 1 1 calc R
H14B H -0.0806 0.1205 0.2237 0.053 Uiso 1 1 calc R
H14C H -0.0951 0.0467 0.2908 0.053 Uiso 1 1 calc R
C15 C -0.1130(3) 0.1993(11) 0.3671(14) 0.030(4) Uani 1 1 d U
H15A H -0.1158 0.2399 0.4260 0.036 Uiso 1 1 calc R
H15B H -0.1272 0.1564 0.3670 0.036 Uiso 1 1 calc R
H15C H -0.1131 0.2307 0.2993 0.036 Uiso 1 1 calc R
C16 C -0.0706(4) 0.3007(12) 0.5185(15) 0.039(4) Uani 1 1 d U
H16 H -0.0864 0.3323 0.4911 0.047 Uiso 1 1 calc R
C17 C -0.0502(3) 0.3683(12) 0.5422(14) 0.034(4) Uani 1 1 d U
H17A H -0.0454 0.3981 0.4761 0.041 Uiso 1 1 calc R
H17B H -0.0345 0.3410 0.5728 0.041 Uiso 1 1 calc R
H17C H -0.0575 0.4099 0.5932 0.041 Uiso 1 1 calc R
C18 C -0.0797(4) 0.2523(12) 0.6129(14) 0.040(4) Uani 1 1 d U
H18A H -0.0933 0.2109 0.5915 0.048 Uiso 1 1 calc R
H18B H -0.0871 0.2925 0.6654 0.048 Uiso 1 1 calc R
H18C H -0.0648 0.2214 0.6446 0.048 Uiso 1 1 calc R
C19 C 0.1826(5) -0.3143(15) 0.3775(19) 0.062(6) Uani 1 1 d U
H19 H 0.1898 -0.3192 0.3036 0.074 Uiso 1 1 calc R
C20 C 0.2014(4) -0.3659(15) 0.450(2) 0.066(6) Uani 1 1 d U
H20A H 0.2191 -0.3404 0.4470 0.079 Uiso 1 1 calc R
H20B H 0.2022 -0.4258 0.4257 0.079 Uiso 1 1 calc R
H20C H 0.1949 -0.3642 0.5237 0.079 Uiso 1 1 calc R
C21 C 0.1548(4) -0.3495(13) 0.3727(16) 0.049(5) Uani 1 1 d U
H21A H 0.1444 -0.3153 0.3224 0.059 Uiso 1 1 calc R
H21B H 0.1468 -0.3464 0.4437 0.059 Uiso 1 1 calc R
H21C H 0.1553 -0.4096 0.3489 0.059 Uiso 1 1 calc R
C22 C 0.1728(4) -0.1702(14) 0.5457(15) 0.046(5) Uani 1 1 d U
H22 H 0.1715 -0.1059 0.5469 0.055 Uiso 1 1 calc R
C23 C 0.1428(4) -0.2058(15) 0.5605(19) 0.061(5) Uani 1 1 d U
H23A H 0.1320 -0.1873 0.4999 0.073 Uiso 1 1 calc R
H23B H 0.1353 -0.1828 0.6267 0.073 Uiso 1 1 calc R
H23C H 0.1430 -0.2689 0.5639 0.073 Uiso 1 1 calc R
C24 C 0.1916(4) -0.1942(14) 0.6320(16) 0.053(5) Uani 1 1 d U
H24A H 0.2090 -0.1698 0.6163 0.063 Uiso 1 1 calc R
H24B H 0.1929 -0.2571 0.6363 0.063 Uiso 1 1 calc R
H24C H 0.1852 -0.1715 0.7002 0.063 Uiso 1 1 calc R
C25 C 0.2192(4) -0.1622(13) 0.4047(18) 0.051(5) Uani 1 1 d U
H25 H 0.2296 -0.1939 0.4602 0.061 Uiso 1 1 calc R
C26 C 0.2203(4) -0.0653(12) 0.431(2) 0.056(5) Uani 1 1 d U
H26A H 0.2132 -0.0557 0.5030 0.067 Uiso 1 1 calc R
H26B H 0.2097 -0.0333 0.3792 0.067 Uiso 1 1 calc R
H26C H 0.2386 -0.0454 0.4283 0.067 Uiso 1 1 calc R
C27 C 0.2302(4) -0.1872(14) 0.2942(16) 0.048(5) Uani 1 1 d U
H27A H 0.2290 -0.2498 0.2848 0.058 Uiso 1 1 calc R
H27B H 0.2487 -0.1694 0.2891 0.058 Uiso 1 1 calc R
H27C H 0.2199 -0.1583 0.2385 0.058 Uiso 1 1 calc R
C28 C 0.3024(3) -0.1561(11) -0.1861(13) 0.025(3) Uani 1 1 d U
H28 H 0.2895 -0.1148 -0.1540 0.030 Uiso 1 1 calc R
C29 C 0.2871(4) -0.1999(12) -0.2735(15) 0.041(4) Uani 1 1 d U
H29A H 0.2733 -0.2362 -0.2421 0.049 Uiso 1 1 calc R
H29B H 0.2991 -0.2356 -0.3161 0.049 Uiso 1 1 calc R
H29C H 0.2789 -0.1563 -0.3194 0.049 Uiso 1 1 calc R
C30 C 0.3248(4) -0.0997(11) -0.2230(15) 0.037(4) Uani 1 1 d U
H30A H 0.3337 -0.0748 -0.1609 0.045 Uiso 1 1 calc R
H30B H 0.3178 -0.0533 -0.2679 0.045 Uiso 1 1 calc R
H30C H 0.3374 -0.1342 -0.2641 0.045 Uiso 1 1 calc R
C31 C 0.3358(3) -0.3065(10) -0.1097(13) 0.024(3) Uani 1 1 d U
H31 H 0.3373 -0.3457 -0.0467 0.028 Uiso 1 1 calc R
C32 C 0.3287(4) -0.3622(12) -0.2040(16) 0.039(4) Uani 1 1 d U
H32A H 0.3111 -0.3872 -0.1928 0.047 Uiso 1 1 calc R
H32B H 0.3417 -0.4085 -0.2114 0.047 Uiso 1 1 calc R
H32C H 0.3285 -0.3271 -0.2689 0.047 Uiso 1 1 calc R
C33 C 0.3633(3) -0.2686(12) -0.1285(14) 0.032(4) Uani 1 1 d U
H33A H 0.3683 -0.2328 -0.0674 0.039 Uiso 1 1 calc R
H33B H 0.3630 -0.2332 -0.1933 0.039 Uiso 1 1 calc R
H33C H 0.3761 -0.3154 -0.1369 0.039 Uiso 1 1 calc R
C34 C 0.3242(4) -0.1597(12) 0.0296(14) 0.035(4) Uani 1 1 d U
H34 H 0.3395 -0.1262 0.0009 0.042 Uiso 1 1 calc R
C35 C 0.3347(4) -0.2188(12) 0.1220(15) 0.040(4) Uani 1 1 d U
H35A H 0.3471 -0.2611 0.0928 0.049 Uiso 1 1 calc R
H35B H 0.3198 -0.2490 0.1553 0.049 Uiso 1 1 calc R
H35C H 0.3437 -0.1834 0.1755 0.049 Uiso 1 1 calc R
C36 C 0.3046(4) -0.0962(12) 0.0745(16) 0.042(4) Uani 1 1 d U
H36A H 0.2978 -0.0595 0.0170 0.050 Uiso 1 1 calc R
H36B H 0.3132 -0.0603 0.1284 0.050 Uiso 1 1 calc R
H36C H 0.2899 -0.1275 0.1073 0.050 Uiso 1 1 calc R

loop_
_atom_site_aniso_label
_atom_site_aniso_U_11
_atom_site_aniso_U_22
_atom_site_aniso_U_33
_atom_site_aniso_U_23
_atom_site_aniso_U_13
_atom_site_aniso_U_12
I1 0.0260(5) 0.0220(5) 0.0197(5) -0.0004(4) 0.0001(5) -0.0002(4)
I2 0.0390(7) 0.0207(6) 0.0317(6) 0.0027(5) 0.0013(5) -0.0002(5)
I3 0.0233(6) 0.0233(5) 0.0292(6) 0.0036(5) -0.0009(5) 0.0017(4)
I4 0.0196(5) 0.0200(5) 0.0317(6) 0.0022(4) -0.0039(5) 0.0010(4)
I5 0.0181(5) 0.0202(5) 0.0318(6) -0.0004(4) 0.0027(4) -0.0010(4)
I6 0.0320(6) 0.0195(5) 0.0344(6) 0.0005(5) 0.0025(5) -0.0007(5)
I7 0.0201(5) 0.0380(6) 0.0219(5) -0.0003(5) -0.0001(5) -0.0021(5)
I8 0.0259(6) 0.0263(6) 0.0306(6) -0.0019(5) 0.0022(5) -0.0010(5)
I9 0.0227(6) 0.0302(6) 0.0227(5) 0.0053(5) -0.0003(5) -0.0032(4)
I10 0.0266(6) 0.0340(7) 0.0347(6) -0.0084(5) -0.0016(5) 0.0011(5)
I11 0.0201(5) 0.0316(6) 0.0281(5) 0.0029(5) 0.0008(5) 0.0021(4)
I12 0.0272(6) 0.0252(6) 0.0318(6) 0.0046(5) -0.0029(5) -0.0049(5)
I13 0.0299(6) 0.0220(5) 0.0259(5) 0.0013(5) 0.0010(5) -0.0004(5)
I14 0.0210(6) 0.0274(6) 0.0331(6) 0.0058(5) 0.0011(5) -0.0002(4)
I15 0.0218(5) 0.0253(6) 0.0274(5) -0.0010(5) -0.0016(5) 0.0005(4)
I16 0.0230(6) 0.0246(6) 0.0337(6) 0.0029(5) 0.0001(5) 0.0005(5)
I17 0.0296(6) 0.0275(6) 0.0239(5) 0.0014(4) 0.0009(5) -0.0018(5)
I18 0.0291(6) 0.0292(6) 0.0360(6) -0.0046(5) -0.0008(5) 0.0019(5)
I19 0.0516(8) 0.0277(6) 0.0365(7) -0.0023(6) -0.0051(7) -0.0014(5)
I20 0.0285(6) 0.0306(6) 0.0251(5) -0.0018(5) -0.0028(5) -0.0022(5)
I21 0.0330(6) 0.0259(6) 0.0322(6) -0.0004(5) -0.0009(5) 0.0013(5)
I22 0.0359(7) 0.0327(6) 0.0230(6) 0.0071(5) -0.0058(5) -0.0093(5)
I23 0.0460(7) 0.0308(6) 0.0298(6) 0.0023(5) 0.0017(6) 0.0071(5)
I24 0.0289(6) 0.0286(6) 0.0313(6) -0.0058(5) 0.0002(5) 0.0018(5)
I25 0.0324(6) 0.0296(6) 0.0353(7) 0.0086(5) -0.0043(5) -0.0070(5)
I101 0.0729(11) 0.0244(6) 0.0584(9) -0.0017(7) -0.0041(9) 0.0019(6)
I102 0.1141(14) 0.0274(7) 0.0525(9) 0.0070(7) 0.0156(10) 0.0167(8)
I103 0.0548(9) 0.0305(7) 0.0654(9) -0.0101(7) 0.0352(7) -0.0067(6)
Se1 0.0349(10) 0.0185(8) 0.0215(8) -0.0002(7) 0.0016(7) 0.0045(7)
Se2 0.0203(9) 0.0180(8) 0.0436(11) 0.0083(7) -0.0040(8) 0.0004(7)
Se3 0.0624(14) 0.0184(9) 0.0358(11) -0.0006(8) -0.0185(10) 0.0099(9)
Se4 0.0197(9) 0.0180(8) 0.0457(11) 0.0064(8) 0.0048(8) -0.0001(7)
P1 0.032(2) 0.0129(18) 0.020(2) 0.0008(17) 0.0022(18) -0.0005(17)
P2 0.016(2) 0.0143(19) 0.029(2) -0.0015(18) -0.0053(18) 0.0011(15)
P3 0.034(3) 0.019(2) 0.021(2) 0.0004(18) 0.000(2) 0.0068(18)
P4 0.018(2) 0.0161(19) 0.031(2) 0.0022(18) 0.0029(19) 0.0004(16)
C1 0.033(7) 0.023(7) 0.025(7) 0.003(5) 0.003(6) 0.011(5)
C2 0.045(8) 0.045(7) 0.029(7) -0.002(6) 0.003(7) 0.020(6)
C3 0.039(8) 0.039(8) 0.051(8) -0.008(6) 0.001(7) 0.008(6)
C4 0.025(7) 0.028(7) 0.032(7) -0.003(6) 0.002(6) 0.003(5)
C5 0.048(8) 0.031(7) 0.026(6) 0.001(6) -0.001(6) 0.004(6)
C6 0.043(8) 0.037(7) 0.035(7) 0.005(6) 0.001(7) -0.013(6)
C7 0.035(7) 0.029(7) 0.025(7) -0.005(5) -0.008(6) -0.008(6)
C8 0.031(7) 0.044(8) 0.049(8) -0.005(6) -0.005(7) -0.001(6)
C9 0.043(8) 0.036(8) 0.043(8) 0.000(6) 0.001(7) -0.021(6)
C10 0.023(7) 0.028(7) 0.029(7) 0.007(6) 0.004(6) 0.004(5)
C11 0.041(8) 0.049(8) 0.053(9) 0.013(7) -0.007(7) 0.010(6)
C12 0.035(7) 0.041(8) 0.037(7) -0.004(6) 0.004(6) -0.008(6)
C13 0.027(7) 0.025(7) 0.037(7) -0.007(6) -0.006(6) 0.003(6)
C14 0.042(8) 0.043(8) 0.047(8) -0.021(7) 0.003(7) -0.001(6)
C15 0.021(6) 0.030(7) 0.039(7) -0.001(6) -0.002(6) -0.006(5)
C16 0.041(8) 0.031(7) 0.046(7) -0.013(6) 0.010(7) -0.005(6)
C17 0.028(7) 0.038(7) 0.037(8) -0.014(6) 0.002(6) 0.002(6)
C18 0.040(8) 0.049(8) 0.031(7) -0.002(6) 0.007(7) 0.005(6)
C19 0.065(8) 0.061(9) 0.060(9) -0.003(7) -0.006(7) 0.003(7)
C20 0.069(9) 0.061(9) 0.069(10) 0.002(8) -0.005(8) 0.013(8)
C21 0.062(8) 0.040(8) 0.045(8) 0.001(7) -0.008(7) -0.009(7)
C22 0.046(7) 0.048(8) 0.043(8) 0.001(7) -0.010(6) 0.014(7)
C23 0.058(7) 0.058(9) 0.067(9) 0.004(8) 0.020(7) 0.009(7)
C24 0.065(8) 0.053(9) 0.039(8) 0.007(7) -0.003(7) 0.023(7)
C25 0.053(9) 0.048(7) 0.053(8) 0.003(7) 0.000(7) 0.006(7)
C26 0.057(9) 0.051(7) 0.060(9) -0.003(7) -0.002(8) -0.017(7)
C27 0.040(8) 0.060(9) 0.045(8) 0.004(7) 0.004(7) -0.005(7)
C28 0.015(6) 0.029(7) 0.030(7) -0.002(6) 0.013(5) 0.002(5)
C29 0.046(8) 0.044(8) 0.033(7) 0.002(6) 0.001(6) 0.004(6)
C30 0.030(7) 0.038(7) 0.044(8) 0.012(7) 0.015(6) 0.005(6)
C31 0.013(6) 0.024(7) 0.034(7) 0.008(5) -0.007(6) 0.003(5)
C32 0.027(7) 0.034(7) 0.056(8) -0.009(6) 0.004(7) 0.001(6)
C33 0.023(7) 0.041(8) 0.034(7) -0.004(6) 0.012(6) 0.002(6)
C34 0.033(8) 0.036(7) 0.035(7) -0.010(6) 0.000(6) 0.000(6)
C35 0.041(8) 0.038(7) 0.042(7) -0.004(6) 0.005(7) 0.007(6)
C36 0.046(8) 0.039(7) 0.039(8) -0.014(7) -0.006(7) 0.007(6)

loop_
_atom_type_symbol
_atom_type_description
_atom_type_scat_dispersion_real
_atom_type_scat_dispersion_imag
_atom_type_scat_source
C C 0.0033 0.0016 'International Tables Vol C Tables 4.2.6.8 and 6.1.1.4'
H H 0.0000 0.0000 'International Tables Vol C Tables 4.2.6.8 and 6.1.1.4'
P P 0.1023 0.0942 'International Tables Vol C Tables 4.2.6.8 and 6.1.1.4'
Se Se -0.0929 2.2259 'International Tables Vol C Tables 4.2.6.8 and 6.1.1.4'
I I -0.4742 1.8119 'International Tables Vol C Tables 4.2.6.8 and 6.1.1.4'

loop_
_geom_angle_atom_site_label_1
_geom_angle_atom_site_label_2
_geom_angle_atom_site_label_3
_geom_angle
P1 Se1 I1 99.92(12)
P2 Se2 I4 99.90(12)
P3 Se3 I22 100.31(13)
P4 Se4 I5 99.15(12)
C1 P1 C4 116.1(8)
C1 P1 C7 109.4(8)
C4 P1 C7 108.5(8)
C1 P1 Se1 110.8(6)
C4 P1 Se1 102.7(5)
C7 P1 Se1 109.1(6)
C13 P2 C16 108.4(8)
C13 P2 C10 114.6(8)
C16 P2 C10 110.7(8)
C13 P2 Se2 103.0(6)
C16 P2 Se2 108.2(7)
C10 P2 Se2 111.5(5)
C22 P3 C19 116.5(11)
C22 P3 C25 105.9(10)
C19 P3 C25 108.9(10)
C22 P3 Se3 104.8(6)
C19 P3 Se3 111.1(8)
C25 P3 Se3 109.4(7)
C34 P4 C31 109.7(8)
C34 P4 C28 108.3(8)
C31 P4 C28 114.1(7)
C34 P4 Se4 110.0(7)
C31 P4 Se4 103.7(5)
C28 P4 Se4 110.9(5)
C3 C1 C2 113.7(15)
C3 C1 P1 116.7(12)
C2 C1 P1 109.3(12)
C5 C4 C6 113.4(15)
C5 C4 P1 113.1(12)
C6 C4 P1 113.2(12)
C9 C7 C8 113.8(16)
C9 C7 P1 110.8(12)
C8 C7 P1 112.2(12)
C11 C10 C12 114.2(16)
C11 C10 P2 111.6(13)
C12 C10 P2 114.8(12)
C14 C13 C15 111.6(14)
C14 C13 P2 115.7(13)
C15 C13 P2 112.0(12)
C18 C16 C17 114.3(17)
C18 C16 P2 112.4(13)
C17 C16 P2 111.6(12)
C21 C19 C20 114(2)
C21 C19 P3 113.6(16)
C20 C19 P3 109.6(16)
C24 C22 C23 115.4(18)
C24 C22 P3 113.7(14)
C23 C22 P3 108.4(14)
C26 C25 C27 115.2(18)
C26 C25 P3 108.7(14)
C27 C25 P3 108.3(15)
C30 C28 C29 115.3(15)
C30 C28 P4 112.5(12)
C29 C28 P4 114.9(12)
C32 C31 C33 108.6(14)
C32 C31 P4 115.1(11)
C33 C31 P4 112.6(11)
C36 C34 C35 109.3(15)
C36 C34 P4 114.8(14)
C35 C34 P4 109.2(13)

loop_
_geom_bond_atom_site_label_1
_geom_bond_atom_site_label_2
_geom_bond_distance
I1 Se1 2.5628(19)
I2 I6 2.7433(16)
I3 I17 2.7367(15)
I4 Se2 2.5637(19)
I5 Se4 2.5781(19)
I8 I15 2.7608(15)
I10 I13 2.7598(16)
I12 I25 2.7578(16)
I14 I21 2.7514(16)
I16 I103 2.7534(17)
I18 I24 2.7321(16)
I19 I101 2.6900(17)
I22 Se3 2.571(2)
I23 I102 2.7317(18)
Se1 P1 2.226(4)
Se2 P2 2.228(4)
Se3 P3 2.207(5)
Se4 P4 2.221(4)
P1 C1 1.811(17)
P1 C4 1.811(17)
P1 C7 1.818(16)
P2 C13 1.806(17)
P2 C16 1.850(18)
P2 C10 1.851(16)
P3 C22 1.82(2)
P3 C19 1.84(2)
P3 C25 1.87(2)
P4 C34 1.782(18)
P4 C31 1.801(16)
P4 C28 1.820(17)
C1 C3 1.50(2)
C1 C2 1.57(2)
C4 C5 1.51(2)
C4 C6 1.52(2)
C7 C9 1.48(2)
C7 C8 1.53(2)
C10 C11 1.46(2)
C10 C12 1.52(2)
C13 C14 1.52(2)
C13 C15 1.54(2)
C16 C18 1.48(3)
C16 C17 1.50(2)
C19 C21 1.51(3)
C19 C20 1.54(3)
C22 C24 1.49(3)
C22 C23 1.63(3)
C25 C26 1.54(3)
C25 C27 1.54(3)
C28 C30 1.51(2)
C28 C29 1.51(2)
C31 C32 1.51(2)
C31 C33 1.53(2)
C34 C36 1.51(2)
C34 C35 1.57(3)
